data_2226420
loop_
_publ_author_name
'He, Ren-Ling'
'Meng, Fan-Jin'
'Wang, Guan-Hua'
'Yang, Wei'
'Xu, Jing-Wei'

_publ_section_title
;
 <i>catena</i>-Poly[[dichloridozinc(II)]-\m-1,1'-(butane-1,4-diyl)diimidazole-\k^2^<i>N</i>^3^:<i>N</i>^3'^]
;
_journal_coeditor_code EZ2200
_journal_issue 7
_journal_name_full 'Acta Crystallographica Section E'
_journal_page_first m750
_journal_paper_doi 10.1107/S1600536810018246
_journal_volume 66
_journal_year 2010
_chemical_formula_iupac '[Zn Cl2 (C10 H14 N4)]'
_chemical_formula_moiety 'C10 H14 Cl2 N4 Zn'
_chemical_formula_sum 'C10 H14 Cl2 N4 Zn'
_chemical_formula_weight 326.52
_chemical_name_systematic
;
<i>catena</i>-Poly[[dichloridozinc(II)]-\m-1,1'-(butane-1,4-diyl)diimidazole-
\k^2^<i>N</i>^3^:<i>N</i>^3'^]
;
_space_group_IT_number 14
_symmetry_cell_setting monoclinic
_symmetry_space_group_name_Hall '-P 2ybc'
_symmetry_space_group_name_H-M 'P 1 21/c 1'
_atom_sites_solution_hydrogens geom
_atom_sites_solution_primary direct
_atom_sites_solution_secondary difmap
_audit_creation_method SHELXL-97
_cell_angle_alpha 90.00
_cell_angle_beta 92.908(2)
_cell_angle_gamma 90.00
_cell_formula_units_Z 4
_cell_length_a 7.8090(9)
_cell_length_b 11.6001(13)
_cell_length_c 15.8047(18)
_cell_measurement_reflns_used 2763
_cell_measurement_temperature 185(2)
_cell_measurement_theta_max 26.06
_cell_measurement_theta_min 2.18
_cell_volume 1429.8(3)
_computing_cell_refinement 'SAINT (Bruker, 2007)'
_computing_data_collection 'SMART (Bruker, 2007)'
_computing_data_reduction 'SAINT (Bruker, 2007)'
_computing_molecular_graphics 'SHELXTL (Sheldrick, 2008) and Mercury (Macrae <i>et al.</i>,  2006)'
_computing_publication_material 'SHELXTL (Sheldrick, 2008)'
_computing_structure_refinement 'SHELXL97 (Sheldrick, 2008)'
_computing_structure_solution 'SHELXS97 (Sheldrick, 2008)'
_diffrn_ambient_temperature 185(2)
_diffrn_measured_fraction_theta_full 0.995
_diffrn_measured_fraction_theta_max 0.995
_diffrn_measurement_device_type 'Bruker SMART APEX CCD'
_diffrn_measurement_method '\f and \w scans'
_diffrn_radiation_monochromator graphite
_diffrn_radiation_source 'fine-focus sealed tube'
_diffrn_radiation_type MoK\a
_diffrn_radiation_wavelength 0.71073
_diffrn_reflns_av_R_equivalents 0.0537
_diffrn_reflns_av_sigmaI/netI 0.0643
_diffrn_reflns_limit_h_max 9
_diffrn_reflns_limit_h_min -9
_diffrn_reflns_limit_k_max 14
_diffrn_reflns_limit_k_min -11
_diffrn_reflns_limit_l_max 19
_diffrn_reflns_limit_l_min -19
_diffrn_reflns_number 7827
_diffrn_reflns_theta_full 26.06
_diffrn_reflns_theta_max 26.06
_diffrn_reflns_theta_min 2.18
_exptl_absorpt_coefficient_mu 2.075
_exptl_absorpt_correction_T_max 0.7419
_exptl_absorpt_correction_T_min 0.5854
_exptl_absorpt_correction_type multi-scan
_exptl_absorpt_process_details '(SADABS; Sheldrick, 1996)'
_exptl_crystal_colour colorless
_exptl_crystal_density_diffrn 1.517
_exptl_crystal_density_method 'not measured'
_exptl_crystal_description block
_exptl_crystal_F_000 664
_exptl_crystal_size_max 0.29
_exptl_crystal_size_mid 0.22
_exptl_crystal_size_min 0.15
_refine_diff_density_max 0.683
_refine_diff_density_min -0.358
_refine_ls_extinction_expression Fc^*^=kFc[1+0.001xFc^2^\l^3^/sin(2\q)]^-1/4^
_refine_ls_extinction_method none
_refine_ls_goodness_of_fit_ref 1.057
_refine_ls_hydrogen_treatment constr
_refine_ls_matrix_type full
_refine_ls_number_parameters 154
_refine_ls_number_reflns 2820
_refine_ls_number_restraints 0
_refine_ls_restrained_S_all 1.057
_refine_ls_R_factor_all 0.0707
_refine_ls_R_factor_gt 0.0506
_refine_ls_shift/su_max 0.000
_refine_ls_shift/su_mean 0.000
_refine_ls_structure_factor_coef Fsqd
_refine_ls_weighting_details 'calc w=1/[\s^2^(Fo^2^)+(0.0437P)^2^+0.2952P] where P=(Fo^2^+2Fc^2^)/3'
_refine_ls_weighting_scheme calc
_refine_ls_wR_factor_gt 0.0989
_refine_ls_wR_factor_ref 0.1070
_reflns_number_gt 2174
_reflns_number_total 2820
_reflns_threshold_expression I>2\s(I)
_cod_data_source_file ez2200.cif
_cod_data_source_block I
_cod_original_sg_symbol_H-M 'P 21/c'
_cod_database_code 2226420
_cod_database_fobs_code 2226420

loop_
_symmetry_equiv_pos_as_xyz
'x, y, z'
'-x, y+1/2, -z+1/2'
'-x, -y, -z'
'x, -y-1/2, z-1/2'

loop_
_atom_site_type_symbol
_atom_site_label
_atom_site_fract_x
_atom_site_fract_y
_atom_site_fract_z
_atom_site_U_iso_or_equiv
_atom_site_adp_type
_atom_site_calc_flag
_atom_site_refinement_flags
_atom_site_occupancy
_atom_site_disorder_assembly
_atom_site_disorder_group
Zn Zn1 0.46384(6) 0.61215(4) 0.27801(3) 0.02355(16) Uani d . 1 . .
Cl Cl1 0.33311(13) 0.46729(9) 0.34476(7) 0.0299(3) Uani d . 1 . .
Cl Cl2 0.67102(14) 0.55460(11) 0.19540(7) 0.0370(3) Uani d . 1 . .
N N2 0.1432(4) 0.8426(3) 0.1480(2) 0.0244(8) Uani d . 1 . .
N N1 0.2770(4) 0.6993(3) 0.2141(2) 0.0249(8) Uani d . 1 . .
N N3 0.5563(4) 0.7158(3) 0.3717(2) 0.0289(9) Uani d . 1 . .
N N4 0.6711(5) 0.8617(3) 0.4421(2) 0.0341(10) Uani d . 1 . .
C C1 0.1030(5) 0.6818(4) 0.2160(3) 0.0319(11) Uani d . 1 . .
H H1 0.0509 0.6195 0.2413 0.038 Uiso calc R 1 . .
C C2 0.0202(6) 0.7689(4) 0.1755(3) 0.0342(11) Uani d . 1 . .
H H2 -0.0980 0.7776 0.1676 0.041 Uiso calc R 1 . .
C C3 0.2941(5) 0.7974(4) 0.1726(3) 0.0283(10) Uani d . 1 . .
H H3 0.3992 0.8307 0.1620 0.034 Uiso calc R 1 . .
C C6 0.5363(6) 0.6995(4) 0.4562(3) 0.0384(12) Uani d . 1 . .
H H6 0.4815 0.6368 0.4796 0.046 Uiso calc R 1 . .
C C5 0.6077(6) 0.7875(4) 0.5003(3) 0.0423(13) Uani d . 1 . .
H H5 0.6131 0.7965 0.5589 0.051 Uiso calc R 1 . .
C C4 0.6379(6) 0.8141(4) 0.3661(3) 0.0359(11) Uani d . 1 . .
H H4 0.6688 0.8468 0.3153 0.043 Uiso calc R 1 . .
C C7 0.1145(6) 0.9520(4) 0.1043(3) 0.0302(11) Uani d . 1 . .
H H7A 0.2243 0.9890 0.0974 0.036 Uiso calc R 1 . .
H H7B 0.0478 1.0018 0.1393 0.036 Uiso calc R 1 . .
C C8 0.0227(5) 0.9402(4) 0.0186(3) 0.0261(10) Uani d . 1 . .
H H8A -0.0814 0.8957 0.0238 0.031 Uiso calc R 1 . .
H H8B 0.0952 0.8993 -0.0194 0.031 Uiso calc R 1 . .
C C9 0.7655(6) 0.9682(4) 0.4623(3) 0.0438(13) Uani d . 1 . .
H H9A 0.7132 1.0070 0.5089 0.053 Uiso calc R 1 . .
H H9B 0.7574 1.0192 0.4136 0.053 Uiso calc R 1 . .
C C10 0.9514(6) 0.9456(4) 0.4862(3) 0.0423(13) Uani d . 1 . .
H H10A 1.0055 0.9121 0.4380 0.051 Uiso calc R 1 . .
H H10B 0.9591 0.8899 0.5320 0.051 Uiso calc R 1 . .

loop_
_atom_site_aniso_label
_atom_site_aniso_U_11
_atom_site_aniso_U_22
_atom_site_aniso_U_33
_atom_site_aniso_U_12
_atom_site_aniso_U_13
_atom_site_aniso_U_23
Zn1 0.0249(3) 0.0224(3) 0.0230(3) -0.0008(2) -0.00252(19) 0.0021(2)
Cl1 0.0288(6) 0.0250(6) 0.0366(6) -0.0026(5) 0.0069(5) 0.0052(5)
Cl2 0.0349(6) 0.0457(8) 0.0311(6) 0.0052(6) 0.0072(5) 0.0077(5)
N2 0.0253(19) 0.024(2) 0.0237(18) 0.0029(16) -0.0019(15) 0.0046(15)
N1 0.0265(19) 0.023(2) 0.0247(19) 0.0014(16) -0.0006(15) 0.0043(16)
N3 0.031(2) 0.028(2) 0.027(2) -0.0034(17) -0.0035(16) 0.0027(16)
N4 0.039(2) 0.031(2) 0.031(2) -0.0085(18) -0.0086(18) -0.0007(17)
C1 0.028(2) 0.034(3) 0.034(3) -0.001(2) 0.002(2) 0.015(2)
C2 0.022(2) 0.038(3) 0.043(3) -0.002(2) 0.003(2) 0.012(2)
C3 0.026(2) 0.031(3) 0.028(2) -0.003(2) -0.0038(18) 0.004(2)
C6 0.048(3) 0.040(3) 0.028(3) -0.018(3) 0.000(2) 0.001(2)
C5 0.054(3) 0.048(3) 0.024(2) -0.011(3) -0.001(2) 0.001(2)
C4 0.045(3) 0.035(3) 0.027(2) -0.007(2) -0.006(2) 0.005(2)
C7 0.036(3) 0.022(3) 0.032(3) -0.001(2) -0.002(2) 0.005(2)
C8 0.024(2) 0.030(3) 0.025(2) 0.005(2) 0.0043(18) 0.0050(19)
C9 0.057(3) 0.037(3) 0.037(3) -0.018(3) -0.007(2) 0.003(2)
C10 0.052(3) 0.034(3) 0.039(3) -0.017(3) -0.008(2) 0.002(2)

loop_
_atom_type_symbol
_atom_type_description
_atom_type_scat_dispersion_real
_atom_type_scat_dispersion_imag
_atom_type_scat_source
C C 0.0033 0.0016 'International Tables Vol C Tables 4.2.6.8 and 6.1.1.4'
H H 0.0000 0.0000 'International Tables Vol C Tables 4.2.6.8 and 6.1.1.4'
N N 0.0061 0.0033 'International Tables Vol C Tables 4.2.6.8 and 6.1.1.4'
O O 0.0106 0.0060 'International Tables Vol C Tables 4.2.6.8 and 6.1.1.4'
Cl Cl 0.1484 0.1585 'International Tables Vol C Tables 4.2.6.8 and 6.1.1.4'
Zn Zn 0.2839 1.4301 'International Tables Vol C Tables 4.2.6.8 and 6.1.1.4'

loop_
_geom_angle_atom_site_label_1
_geom_angle_atom_site_label_2
_geom_angle_atom_site_label_3
_geom_angle_site_symmetry_1
_geom_angle_site_symmetry_3
_geom_angle
_geom_angle_publ_flag
N1 Zn1 N3 . . 107.13(14) ?
N1 Zn1 Cl2 . . 112.74(10) ?
N3 Zn1 Cl2 . . 111.43(11) ?
N1 Zn1 Cl1 . . 106.02(10) ?
N3 Zn1 Cl1 . . 104.75(11) ?
Cl2 Zn1 Cl1 . . 114.17(5) ?
C3 N2 C2 . . 106.6(4) ?
C3 N2 C7 . . 126.6(4) ?
C2 N2 C7 . . 126.8(4) ?
C3 N1 C1 . . 105.2(4) ?
C3 N1 Zn1 . . 126.4(3) ?
C1 N1 Zn1 . . 127.5(3) ?
C4 N3 C6 . . 105.5(4) ?
C4 N3 Zn1 . . 128.8(3) ?
C6 N3 Zn1 . . 125.6(3) ?
C4 N4 C5 . . 106.5(4) ?
C4 N4 C9 . . 128.0(4) ?
C5 N4 C9 . . 125.3(4) ?
C2 C1 N1 . . 109.3(4) ?
C2 C1 H1 . . 125.3 ?
N1 C1 H1 . . 125.3 ?
C1 C2 N2 . . 106.9(4) ?
C1 C2 H2 . . 126.5 ?
N2 C2 H2 . . 126.5 ?
N1 C3 N2 . . 112.0(4) ?
N1 C3 H3 . . 124.0 ?
N2 C3 H3 . . 124.0 ?
C5 C6 N3 . . 109.7(4) ?
C5 C6 H6 . . 125.1 ?
N3 C6 H6 . . 125.1 ?
C6 C5 N4 . . 106.5(4) ?
C6 C5 H5 . . 126.8 ?
N4 C5 H5 . . 126.8 ?
N3 C4 N4 . . 111.7(4) ?
N3 C4 H4 . . 124.1 ?
N4 C4 H4 . . 124.1 ?
N2 C7 C8 . . 113.7(4) ?
N2 C7 H7A . . 108.8 ?
C8 C7 H7A . . 108.8 ?
N2 C7 H7B . . 108.8 ?
C8 C7 H7B . . 108.8 ?
H7A C7 H7B . . 107.7 ?
C7 C8 C8 . 3_575 110.6(5) ?
C7 C8 H8A . . 109.5 ?
C8 C8 H8A 3_575 . 109.5 ?
C7 C8 H8B . . 109.5 ?
C8 C8 H8B 3_575 . 109.5 ?
H8A C8 H8B . . 108.1 ?
N4 C9 C10 . . 112.1(4) ?
N4 C9 H9A . . 109.2 ?
C10 C9 H9A . . 109.2 ?
N4 C9 H9B . . 109.2 ?
C10 C9 H9B . . 109.2 ?
H9A C9 H9B . . 107.9 ?
C9 C10 C10 . 3_776 112.8(5) ?
C9 C10 H10A . . 109.0 ?
C10 C10 H10A 3_776 . 109.0 ?
C9 C10 H10B . . 109.0 ?
C10 C10 H10B 3_776 . 109.0 ?
H10A C10 H10B . . 107.8 ?

loop_
_geom_bond_atom_site_label_1
_geom_bond_atom_site_label_2
_geom_bond_site_symmetry_2
_geom_bond_distance
_geom_bond_publ_flag
Zn1 N1 . 2.005(3) ?
Zn1 N3 . 2.013(3) ?
Zn1 Cl2 . 2.2321(12) ?
Zn1 Cl1 . 2.2557(11) ?
N2 C3 . 1.330(5) ?
N2 C2 . 1.373(5) ?
N2 C7 . 1.457(5) ?
N1 C3 . 1.323(5) ?
N1 C1 . 1.375(5) ?
N3 C4 . 1.312(6) ?
N3 C6 . 1.364(5) ?
N4 C4 . 1.336(5) ?
N4 C5 . 1.369(6) ?
N4 C9 . 1.466(6) ?
C1 C2 . 1.344(6) ?
C1 H1 . 0.9300 ?
C2 H2 . 0.9300 ?
C3 H3 . 0.9300 ?
C6 C5 . 1.342(7) ?
C6 H6 . 0.9300 ?
C5 H5 . 0.9300 ?
C4 H4 . 0.9300 ?
C7 C8 . 1.506(6) ?
C7 H7A . 0.9700 ?
C7 H7B . 0.9700 ?
C8 C8 3_575 1.540(8) ?
C8 H8A . 0.9700 ?
C8 H8B . 0.9700 ?
C9 C10 . 1.504(6) ?
C9 H9A . 0.9700 ?
C9 H9B . 0.9700 ?
C10 C10 3_776 1.524(9) ?
C10 H10A . 0.9700 ?
C10 H10B . 0.9700 ?

loop_
_geom_hbond_atom_site_label_D
_geom_hbond_atom_site_label_H
_geom_hbond_atom_site_label_A
_geom_hbond_site_symmetry_A
_geom_hbond_distance_DH
_geom_hbond_distance_HA
_geom_hbond_distance_DA
_geom_hbond_angle_DHA
_geom_hbond_publ_flag
C3 H3 Cl1 2_655 0.93 2.63 3.538(2) 166 y
C5 H5 Cl2 4_576 0.93 2.78 3.599(5) 147 y
